data_1526664
loop_
_publ_author_name
'Son, J.-H.'
'Kwon, Y.-U.'

_publ_section_title
;
 Single crystal structure of pure inorganic nanocomposite (Ga O4 Al12 (O
 H)24 (H2 O)12) (Al (O H)6 Mo6 O18)2 (O H) * 30(H2 O)
;
_journal_name_full 'Bulletin of the Korean Chemical Society'
_journal_page_first 1224
_journal_page_last 1230
_journal_volume 22
_journal_year 2001
_chemical_formula_sum 'Al14 Ga H121.33 Mo12 O119.165'
_chemical_name_systematic
;
(Ga O4 Al12 (O H)24 (H2 O)12) (Al (O H)6 Mo6 O18)2 (O H) (H2 O)30.165
;
_space_group_IT_number 15
_symmetry_space_group_name_Hall '-C 2yc'
_symmetry_space_group_name_H-M 'C 1 2/c 1'
_cell_angle_alpha 90
_cell_angle_beta 102.85
_cell_angle_gamma 90
_cell_formula_units_Z 4
_cell_length_a 27.418
_cell_length_b 15.647
_cell_length_c 23.96
_cell_volume 10021.634
_citation_journal_id_ASTM BKCSDE
_cod_data_source_file Son_BKCSDE_2001_1789.cif
_cod_data_source_block H121.33Al14Ga1Mo12O119.165
_cod_original_cell_volume 10021.63
_cod_original_formula_sum 'H121.33 Al14 Ga1 Mo12 O119.165'
_cod_database_code 1526664

loop_
_symmetry_equiv_pos_as_xyz
x,y,z
-x,y,-z+1/2
-x,-y,-z
x,-y,z-1/2
x+1/2,y+1/2,z
-x+1/2,y+1/2,-z+1/2
-x+1/2,-y+1/2,-z
x+1/2,-y+1/2,z-1/2

loop_
_atom_site_label
_atom_site_type_symbol
_atom_site_fract_x
_atom_site_fract_y
_atom_site_fract_z
_atom_site_occupancy
_atom_site_U_iso_or_equiv
Al8 Al+3 0.0243 0.0591 0.3098 1 0.0
O41 O-2 -0.0683 0.1944 0.082 1 0.0
O20 O-2 0.7062 0.4971 0.4013 1 0.0
O17 O-2 0.6953 0.4316 0.6206 1 0.0
O13 O-2 0.6826 0.2874 0.4841 1 0.0
Al2 Al+3 0.25 0.25 0 1 0.0
O50 O-2 0.0458 0.8239 0.1944 0.9573 0.0
O16 O-2 0.6135 0.3755 0.5427 1 0.0
O36 O-2 0.0652 0.2082 0.1514 1 0.0
O33 O-2 0.1123 0.4437 0.2785 1 0.0
Mo5 Mo+6 0.6841 0.408 0.4289 1 0.0
O14 O-2 0.7563 0.313 0.5691 1 0.0
Al6 Al+3 0.0978 0.1926 0.3546 1 0.0
O28 O-2 0.096 0.3382 0.0914 1 0.0
O51 O-2 0.2372 0.4222 0.4347 0.927 0.0
O1 O-2 0.058 0.5675 0.5028 1 0.0
Mo6 Mo+6 0.7548 0.2875 0.3656 1 0.0
O5 O-2 0.0197 0.6578 0.3521 1 0.0
O45 O-2 0.1617 0.5182 0.1632 0.998 0.0
O58 O-2 0.1642 0.8012 0.1982 0.7675 0.0
Mo4 Mo+6 0.6773 0.3675 0.5622 1 0.0
O22 O-2 0.6891 0.3238 0.3708 1 0.0
Mo2 Mo+6 0.1127 0.4839 0.4823 1 0.0
O39 O-2 0.0994 0.3115 0.3489 1 0.0
O53 O-2 0.0642 0.0272 0.4885 1 0.0
O40 O-2 0.1225 0.2068 0.2894 1 0.0
O27 O-2 0.0534 0.5804 0.2332 1 0.0
Mo3 Mo+6 0.0705 0.3402 0.5611 1 0.0
O52 O-2 0.24 0.4728 0.2931 0.8555 0.0
Al1 Al+3 0 0.5 0.5 1 0.0
O9 O-2 0.1626 0.551 0.5021 1 0.0
O26 O-2 0.0262 0.1881 0.3134 1 0.0
O30 O-2 0.1634 0.1825 0.4045 1 0.0
O44 O-2 0.0385 0.0529 0.2372 1 0.0
Al4 Al+3 0.0712 0.3254 0.1588 1 0.0
O42 O-2 0.0906 0.0746 0.346 1 0.0
O54 O-2 0.078 0.9532 0.1101 0.8212 0.0
O46 O-2 0.1713 0.5809 0.3728 1 0.0
O24 O-2 0.7383 0.2175 0.3102 1 0.0
Ga1 Ga+3 0 0.2578 0.25 1 0.0
O10 O-2 0.1162 0.4315 0.5564 1 0.0
O31 O-2 0.0171 0.1859 0.0414 1 0.0
O4 O-2 0.0955 0.7049 0.4423 1 0.0
Al5 Al+3 0.1208 0.3247 0.2806 1 0.0
O12 O-2 0.0957 0.2604 0.5277 1 0.0
O60 O-2 0.2405 0.6549 0.1012 0.3595 0.0
O47 O-2 0.15 0.6253 0.2511 0.9258 0.0
Mo1 Mo+6 0.0454 0.6377 0.4237 1 0.0
O57 O-2 0.1703 0.8746 0.0113 0.4789 0.0
O38 O-2 0.0034 0.3162 0.1175 1 0.0
O59 O-2 0.2003 0.7584 0.0021 0.564 0.0
O19 O-2 0.6974 0.4428 0.5078 1 0.0
Al3 Al+3 0.0477 0.4566 0.2357 1 0.0
O25 O-2 0.0508 0.3289 0.2338 1 0.0
O63 O-2 0.1569 0.8673 0.1074 0.7797 0.0
O61 O-2 0.1778 0.945 0.2616 0.7581 0.0
O48 O-2 0.1326 0.0734 0.2041 1 0.0
O56 O-2 0.2447 0.7083 0.1755 0.9041 0.0
O37 O-2 0.1336 0.3197 0.2077 1 0.0
O3 O-2 -0.0217 0.5477 0.4247 1 0.0
O32 O-2 0.0289 -0.0629 0.323 1 0.0
O11 O-2 0.0883 0.3199 0.6325 1 0.0
O55 O-2 0.2169 0.0518 0.284 0.549 0.0
O18 O-2 0.6795 0.2565 0.5978 1 0.0
O15 O-2 0.7605 0.3455 0.4554 1 0.0
O21 O-2 0.6207 0.4176 0.4118 1 0.0
O7 O-2 -0.0028 0.7027 0.4556 1 0.0
O23 O-2 0.7764 0.3766 0.3374 1 0.0
O6 O-2 0.0794 0.5343 0.4086 1 0.0
O35 O-2 0.0197 0.4581 0.2997 1 0.0
O43 O-2 0.0006 0.0751 0.1242 1 0.0
O62 O-2 0.2139 0.6816 0.0472 0.4633 0.0
O34 O-2 0.067 0.4458 0.1651 1 0.0
O2 O-2 0.0387 0.4103 0.4773 1 0.0
O29 O-2 0.1904 0.3371 0.316 1 0.0
Al7 Al+3 -0.0007 0.1931 0.1155 1 0.0
O8 O-2 0.1345 0.3988 0.4491 1 0.0
O49 O-2 0.0903 0.7766 0.3084 0.9735 0.0
